data_4123191
loop_
_publ_author_name
'Goodman, C. Guy'
'Walker, Morgan M.'
'Johnson, Jeffrey S.'

_publ_section_title
;
 Enantioconvergent Synthesis of Functionalized \g-Butyrolactones via (3 +
 2)-Annulation.
;
_journal_issue 1
_journal_name_full 'Journal of the American Chemical Society'
_journal_page_first 122
_journal_page_last 125
_journal_paper_doi 10.1021/ja511701j
_journal_volume 137
_journal_year 2015
_chemical_absolute_configuration ad
_chemical_formula_moiety 'C21 H23 Cl O4 S'
_chemical_formula_sum 'C21 H23 Cl O4 S'
_chemical_formula_weight 406.90
_chemical_name_systematic
;
 ?
;
_space_group_crystal_system orthorhombic
_space_group_IT_number 19
_space_group_name_Hall 'P 2ac 2ab'
_space_group_name_H-M_alt 'P 21 21 21'
_symmetry_space_group_name_Hall 'P 2ac 2ab'
_symmetry_space_group_name_H-M 'P 21 21 21'
_atom_sites_solution_hydrogens geom
_atom_sites_solution_primary iterative
_audit_creation_date 2014-09-05
_audit_creation_method
;
Olex2 1.2
(compiled 2014.08.28 svn.r2986 for OlexSys, GUI svn.r4874)
;
_cell_angle_alpha 90
_cell_angle_beta 90
_cell_angle_gamma 90
_cell_formula_units_Z 4
_cell_length_a 11.5681(4)
_cell_length_b 12.5973(4)
_cell_length_c 13.5922(5)
_cell_measurement_reflns_used 8520
_cell_measurement_temperature 100
_cell_measurement_theta_max 70.04
_cell_measurement_theta_min 4.79
_cell_volume 1980.75(12)
_computing_cell_refinement 'SAINT v8.34A (Bruker, 2013)'
_computing_data_reduction 'SAINT v8.34A (Bruker, 2013)'
_computing_molecular_graphics 'Olex2 (Dolomanov et al., 2009)'
_computing_publication_material 'Olex2 (Dolomanov et al., 2009)'
_computing_structure_refinement 'XL (Sheldrick, 2008)'
_computing_structure_solution 'olex2.solve (Bourhis et al., 2013)'
_diffrn_ambient_temperature 100
_diffrn_measured_fraction_theta_full 0.998
_diffrn_measured_fraction_theta_max 0.998
_diffrn_measurement_device_type 'Bruker APEX-II CCD'
_diffrn_measurement_method '\f and \w scans'
_diffrn_radiation_type CuK\a
_diffrn_radiation_wavelength 1.54178
_diffrn_reflns_av_R_equivalents 0.0305
_diffrn_reflns_av_unetI/netI 0.0326
_diffrn_reflns_Laue_measured_fraction_full 0.998
_diffrn_reflns_Laue_measured_fraction_max 0.998
_diffrn_reflns_limit_h_max 13
_diffrn_reflns_limit_h_min -14
_diffrn_reflns_limit_k_max 15
_diffrn_reflns_limit_k_min -14
_diffrn_reflns_limit_l_max 16
_diffrn_reflns_limit_l_min -15
_diffrn_reflns_number 15433
_diffrn_reflns_point_group_measured_fraction_full 0.996
_diffrn_reflns_point_group_measured_fraction_max 0.994
_diffrn_reflns_theta_full 67.679
_diffrn_reflns_theta_max 70.083
_diffrn_reflns_theta_min 4.786
_diffrn_standards_number 0
_exptl_absorpt_coefficient_mu 2.894
_exptl_absorpt_correction_T_max 0.8204
_exptl_absorpt_correction_T_min 0.6446
_exptl_absorpt_correction_type numerical
_exptl_absorpt_process_details
;
SADABS-2014/2 (Bruker,2014) was used for absorption correction.
wR2(int) was 0.0638 before and 0.0579 after correction.
The Ratio of minimum to maximum transmission is 0.7857.
The \l/2 correction factor is 0.00150.
;
_exptl_crystal_colour 'clear colourless'
_exptl_crystal_colour_lustre clear
_exptl_crystal_colour_primary colourless
_exptl_crystal_density_diffrn 1.364
_exptl_crystal_description block
_exptl_crystal_F_000 856
_exptl_crystal_size_max 0.247
_exptl_crystal_size_mid 0.14
_exptl_crystal_size_min 0.109
_refine_diff_density_max 0.401
_refine_diff_density_min -0.340
_refine_diff_density_rms 0.046
_refine_ls_abs_structure_details
;
 Flack x determined using 1532 quotients [(I+)-(I-)]/[(I+)+(I-)]
 (Parsons, Flack and Wagner, Acta Cryst. B69 (2013) 249-259).
;
_refine_ls_abs_structure_Flack 0.043(5)
_refine_ls_extinction_method none
_refine_ls_goodness_of_fit_ref 1.060
_refine_ls_hydrogen_treatment constr
_refine_ls_matrix_type full
_refine_ls_number_parameters 247
_refine_ls_number_reflns 3738
_refine_ls_number_restraints 0
_refine_ls_restrained_S_all 1.060
_refine_ls_R_factor_all 0.0281
_refine_ls_R_factor_gt 0.0273
_refine_ls_shift/su_max 0.000
_refine_ls_shift/su_mean 0.000
_refine_ls_structure_factor_coef Fsqd
_refine_ls_weighting_details 'w=1/[\s^2^(Fo^2^)+(0.0404P)^2^+0.4215P] where P=(Fo^2^+2Fc^2^)/3'
_refine_ls_weighting_scheme calc
_refine_ls_wR_factor_gt 0.0720
_refine_ls_wR_factor_ref 0.0725
_reflns_Friedel_coverage 0.746
_reflns_Friedel_fraction_full 0.995
_reflns_Friedel_fraction_max 0.989
_reflns_number_gt 3630
_reflns_number_total 3738
_reflns_threshold_expression 'I > 2\s(I)'
_cod_data_source_file ja511701j_si_001.cif
_cod_data_source_block x1409001
_cod_depositor_comments 'Adding full bibliography for 4123191.cif.'
_cod_database_code 4123191
_shelxl_version_number 2014-3
_shelx_space_group_comment
;
The symmetry employed for this shelxl refinement is uniquely defined
by the following loop, which should always be used as a source of
symmetry information in preference to the above space-group names.
They are only intended as comments.
;
_shelx_estimated_absorpt_t_max 0.743
_shelx_estimated_absorpt_t_min 0.535
_olex2_refinement_description
;
1. Fixed Uiso
 At 1.2 times of:
  All C(H) groups, All C(H,H) groups
 At 1.5 times of:
  All C(H,H,H) groups
2.a Ternary CH refined with riding coordinates:
 C5(H5), C9(H9)
2.b Secondary CH2 refined with riding coordinates:
 C8(H8A,H8B), C10(H10A,H10B)
2.c Aromatic/amide H refined with riding coordinates:
 C1(H1), C2(H2), C3(H3), C12(H12), C13(H13), C14(H14), C15(H15), C16(H16)
2.d Idealised Me refined as rotating group:
 C19(H19A,H19B,H19C), C20(H20A,H20B,H20C), C21(H21A,H21B,H21C)
;
_olex2_submission_original_sample_id GG-8-47
_olex2_submission_special_instructions 'No special instructions were received'

loop_
_space_group_symop_operation_xyz
'x, y, z'
'-x+1/2, -y, z+1/2'
'x+1/2, -y+1/2, -z'
'-x, y+1/2, -z+1/2'

loop_
_atom_site_label
_atom_site_type_symbol
_atom_site_fract_x
_atom_site_fract_y
_atom_site_fract_z
_atom_site_U_iso_or_equiv
_atom_site_adp_type
_atom_site_occupancy
_atom_site_site_symmetry_order
_atom_site_calc_flag
_atom_site_refinement_flags_posn
Cl1 Cl 0.74493(5) 0.33759(4) 0.27512(4) 0.02007(14) Uani 1 1 d .
S1 S 0.70435(6) 0.02714(5) 0.05947(5) 0.02399(16) Uani 1 1 d .
O1 O 0.97484(14) 0.20293(14) 0.27504(12) 0.0177(4) Uani 1 1 d .
O2 O 1.12468(18) 0.12207(18) 0.34495(15) 0.0307(5) Uani 1 1 d .
O3 O 0.99543(15) 0.32398(14) 0.11927(12) 0.0180(4) Uani 1 1 d .
O4 O 0.83254(15) 0.25821(14) 0.04980(12) 0.0181(4) Uani 1 1 d .
C1 C 0.7893(2) -0.10245(19) 0.18981(18) 0.0195(5) Uani 1 1 d .
H1 H 0.8367 -0.1338 0.2389 0.023 Uiso 1 1 calc R
C2 C 0.6875(3) -0.1472(2) 0.1526(2) 0.0288(6) Uani 1 1 d .
H2 H 0.6595 -0.2143 0.1736 0.035 Uiso 1 1 calc R
C3 C 0.6316(2) -0.0877(2) 0.0843(2) 0.0264(6) Uani 1 1 d .
H3 H 0.5608 -0.1074 0.0540 0.032 Uiso 1 1 calc R
C4 C 0.8119(2) -0.00181(19) 0.14276(16) 0.0176(5) Uani 1 1 d .
C5 C 0.9138(2) 0.07043(19) 0.15669(17) 0.0164(5) Uani 1 1 d .
H5 H 0.9506 0.0806 0.0908 0.020 Uiso 1 1 calc R
C6 C 0.8885(2) 0.18533(18) 0.20085(16) 0.0140(5) Uani 1 1 d .
C7 C 1.0457(2) 0.1179(2) 0.28816(18) 0.0208(5) Uani 1 1 d .
C8 C 1.0065(2) 0.0269(2) 0.2259(2) 0.0248(5) Uani 1 1 d .
H8A H 0.9742 -0.0303 0.2676 0.030 Uiso 1 1 calc R
H8B H 1.0721 -0.0023 0.1877 0.030 Uiso 1 1 calc R
C9 C 0.7687(2) 0.19834(19) 0.24744(16) 0.0153(5) Uani 1 1 d .
H9 H 0.7089 0.1744 0.1992 0.018 Uiso 1 1 calc R
C10 C 0.7551(2) 0.13429(19) 0.34236(16) 0.0173(5) Uani 1 1 d .
H10A H 0.7852 0.0617 0.3312 0.021 Uiso 1 1 calc R
H10B H 0.8028 0.1675 0.3944 0.021 Uiso 1 1 calc R
C11 C 0.6317(2) 0.1264(2) 0.37866(17) 0.0164(5) Uani 1 1 d .
C12 C 0.5516(3) 0.0628(2) 0.33003(19) 0.0233(5) Uani 1 1 d .
H12 H 0.5740 0.0254 0.2724 0.028 Uiso 1 1 calc R
C13 C 0.4389(3) 0.0535(2) 0.3651(2) 0.0276(6) Uani 1 1 d .
H13 H 0.3845 0.0108 0.3309 0.033 Uiso 1 1 calc R
C14 C 0.4061(2) 0.1067(2) 0.4501(2) 0.0247(5) Uani 1 1 d .
H14 H 0.3294 0.1003 0.4743 0.030 Uiso 1 1 calc R
C15 C 0.4855(2) 0.1690(2) 0.49936(18) 0.0211(5) Uani 1 1 d .
H15 H 0.4635 0.2045 0.5582 0.025 Uiso 1 1 calc R
C16 C 0.5975(2) 0.1803(2) 0.46342(17) 0.0188(5) Uani 1 1 d .
H16 H 0.6508 0.2250 0.4968 0.023 Uiso 1 1 calc R
C17 C 0.9127(2) 0.26745(19) 0.11949(16) 0.0141(5) Uani 1 1 d .
C18 C 0.8481(2) 0.3146(2) -0.04623(18) 0.0210(5) Uani 1 1 d .
C19 C 0.8599(3) 0.4330(2) -0.0297(2) 0.0330(7) Uani 1 1 d .
H19A H 0.8005 0.4568 0.0167 0.050 Uiso 1 1 calc GR
H19B H 0.8503 0.4704 -0.0924 0.050 Uiso 1 1 calc GR
H19C H 0.9367 0.4485 -0.0026 0.050 Uiso 1 1 calc GR
C20 C 0.9521(3) 0.2665(2) -0.09812(19) 0.0273(6) Uani 1 1 d .
H20A H 1.0221 0.2811 -0.0599 0.041 Uiso 1 1 calc GR
H20B H 0.9596 0.2977 -0.1638 0.041 Uiso 1 1 calc GR
H20C H 0.9414 0.1896 -0.1041 0.041 Uiso 1 1 calc GR
C21 C 0.7365(3) 0.2889(3) -0.0986(2) 0.0421(8) Uani 1 1 d .
H21A H 0.7264 0.2117 -0.1013 0.063 Uiso 1 1 calc GR
H21B H 0.7390 0.3176 -0.1656 0.063 Uiso 1 1 calc GR
H21C H 0.6716 0.3207 -0.0628 0.063 Uiso 1 1 calc GR

loop_
_atom_site_aniso_label
_atom_site_aniso_U_11
_atom_site_aniso_U_22
_atom_site_aniso_U_33
_atom_site_aniso_U_23
_atom_site_aniso_U_13
_atom_site_aniso_U_12
Cl1 0.0211(3) 0.0143(3) 0.0247(3) -0.0031(2) 0.0037(2) 0.0016(2)
S1 0.0243(3) 0.0222(3) 0.0254(3) -0.0052(2) -0.0049(2) 0.0009(3)
O1 0.0158(8) 0.0234(9) 0.0140(8) -0.0001(7) -0.0043(6) 0.0011(7)
O2 0.0251(10) 0.0364(11) 0.0307(10) 0.0081(8) -0.0124(8) 0.0003(9)
O3 0.0162(9) 0.0191(9) 0.0188(8) -0.0009(6) 0.0006(6) -0.0026(7)
O4 0.0170(8) 0.0234(9) 0.0140(8) 0.0054(7) -0.0033(6) -0.0044(7)
C1 0.0229(12) 0.0148(11) 0.0208(12) -0.0143(9) -0.0080(9) 0.0069(10)
C2 0.0383(17) 0.0208(14) 0.0274(14) -0.0052(10) 0.0052(11) -0.0068(12)
C3 0.0229(14) 0.0268(15) 0.0295(14) -0.0141(10) 0.0016(10) -0.0047(11)
C4 0.0216(13) 0.0159(12) 0.0154(11) -0.0029(8) -0.0003(9) 0.0031(9)
C5 0.0184(12) 0.0150(11) 0.0159(11) -0.0008(9) 0.0009(9) 0.0032(9)
C6 0.0151(12) 0.0141(11) 0.0127(10) -0.0009(8) -0.0028(8) 0.0001(9)
C7 0.0170(12) 0.0264(13) 0.0189(12) 0.0066(10) 0.0005(10) 0.0004(10)
C8 0.0214(13) 0.0194(13) 0.0335(14) 0.0029(11) -0.0041(11) 0.0047(11)
C9 0.0179(13) 0.0128(11) 0.0152(11) -0.0022(8) -0.0006(8) 0.0011(9)
C10 0.0201(12) 0.0184(11) 0.0134(10) 0.0009(8) 0.0002(9) 0.0014(10)
C11 0.0192(12) 0.0160(11) 0.0139(11) 0.0032(8) 0.0006(8) 0.0005(10)
C12 0.0274(14) 0.0214(13) 0.0212(13) -0.0033(9) 0.0030(10) -0.0028(11)
C13 0.0260(15) 0.0239(14) 0.0328(15) -0.0014(11) -0.0014(11) -0.0081(11)
C14 0.0201(13) 0.0234(13) 0.0306(14) 0.0065(11) 0.0061(10) -0.0003(11)
C15 0.0240(13) 0.0201(12) 0.0193(12) 0.0019(9) 0.0045(9) 0.0057(11)
C16 0.0208(13) 0.0199(12) 0.0157(11) 0.0003(9) -0.0020(9) 0.0014(10)
C17 0.0142(11) 0.0147(11) 0.0135(10) -0.0023(8) 0.0011(8) 0.0032(9)
C18 0.0201(13) 0.0294(14) 0.0136(11) 0.0090(10) -0.0017(9) -0.0030(10)
C19 0.0417(19) 0.0251(15) 0.0324(16) 0.0118(11) 0.0049(12) 0.0082(13)
C20 0.0311(15) 0.0333(15) 0.0174(12) 0.0002(10) 0.0024(10) 0.0004(13)
C21 0.0296(17) 0.071(2) 0.0255(14) 0.0213(14) -0.0124(12) -0.0153(16)

loop_
_atom_type_symbol
_atom_type_description
_atom_type_scat_dispersion_real
_atom_type_scat_dispersion_imag
_atom_type_scat_source
C C 0.0181 0.0091 'International Tables Vol C Tables 4.2.6.8 and 6.1.1.4'
H H 0.0000 0.0000 'International Tables Vol C Tables 4.2.6.8 and 6.1.1.4'
Cl Cl 0.3639 0.7018 'International Tables Vol C Tables 4.2.6.8 and 6.1.1.4'
O O 0.0492 0.0322 'International Tables Vol C Tables 4.2.6.8 and 6.1.1.4'
S S 0.3331 0.5567 'International Tables Vol C Tables 4.2.6.8 and 6.1.1.4'

loop_
_geom_angle_atom_site_label_1
_geom_angle_atom_site_label_2
_geom_angle_atom_site_label_3
_geom_angle
C3 S1 C4 92.69(13)
C7 O1 C6 112.91(19)
C17 O4 C18 119.69(19)
C2 C1 H1 124.9
C2 C1 C4 110.2(2)
C4 C1 H1 124.9
C1 C2 H2 122.4
C3 C2 C1 115.2(3)
C3 C2 H2 122.4
S1 C3 H3 124.2
C2 C3 S1 111.6(2)
C2 C3 H3 124.2
C1 C4 S1 110.27(18)
C1 C4 C5 128.2(2)
C5 C4 S1 121.47(18)
C4 C5 H5 107.4
C4 C5 C6 117.0(2)
C4 C5 C8 114.3(2)
C6 C5 H5 107.4
C8 C5 H5 107.4
C8 C5 C6 102.87(19)
O1 C6 C5 106.09(18)
O1 C6 C9 108.79(17)
O1 C6 C17 105.91(18)
C9 C6 C5 114.73(19)
C9 C6 C17 112.91(19)
C17 C6 C5 107.83(17)
O1 C7 C8 110.3(2)
O2 C7 O1 120.6(3)
O2 C7 C8 129.1(3)
C5 C8 H8A 110.4
C5 C8 H8B 110.4
C7 C8 C5 106.6(2)
C7 C8 H8A 110.4
C7 C8 H8B 110.4
H8A C8 H8B 108.6
Cl1 C9 H9 108.8
C6 C9 Cl1 109.03(16)
C6 C9 H9 108.8
C10 C9 Cl1 108.62(15)
C10 C9 C6 112.67(19)
C10 C9 H9 108.8
C9 C10 H10A 108.7
C9 C10 H10B 108.7
H10A C10 H10B 107.6
C11 C10 C9 114.0(2)
C11 C10 H10A 108.7
C11 C10 H10B 108.7
C12 C11 C10 120.7(2)
C12 C11 C16 118.9(2)
C16 C11 C10 120.3(2)
C11 C12 H12 119.7
C11 C12 C13 120.6(2)
C13 C12 H12 119.7
C12 C13 H13 120.0
C14 C13 C12 120.0(3)
C14 C13 H13 120.0
C13 C14 H14 120.1
C15 C14 C13 119.7(3)
C15 C14 H14 120.1
C14 C15 H15 119.8
C14 C15 C16 120.5(2)
C16 C15 H15 119.8
C11 C16 H16 119.9
C15 C16 C11 120.3(2)
C15 C16 H16 119.9
O3 C17 O4 127.6(2)
O3 C17 C6 123.3(2)
O4 C17 C6 109.00(19)
O4 C18 C19 110.4(2)
O4 C18 C20 108.1(2)
O4 C18 C21 101.9(2)
C19 C18 C20 113.0(2)
C21 C18 C19 111.0(3)
C21 C18 C20 111.9(3)
C18 C19 H19A 109.5
C18 C19 H19B 109.5
C18 C19 H19C 109.5
H19A C19 H19B 109.5
H19A C19 H19C 109.5
H19B C19 H19C 109.5
C18 C20 H20A 109.5
C18 C20 H20B 109.5
C18 C20 H20C 109.5
H20A C20 H20B 109.5
H20A C20 H20C 109.5
H20B C20 H20C 109.5
C18 C21 H21A 109.5
C18 C21 H21B 109.5
C18 C21 H21C 109.5
H21A C21 H21B 109.5
H21A C21 H21C 109.5
H21B C21 H21C 109.5

loop_
_geom_bond_atom_site_label_1
_geom_bond_atom_site_label_2
_geom_bond_distance
Cl1 C9 1.815(2)
S1 C3 1.707(3)
S1 C4 1.721(2)
O1 C6 1.436(3)
O1 C7 1.361(3)
O2 C7 1.197(3)
O3 C17 1.193(3)
O4 C17 1.331(3)
O4 C18 1.497(3)
C1 H1 0.9500
C1 C2 1.400(4)
C1 C4 1.444(4)
C2 H2 0.9500
C2 C3 1.357(4)
C3 H3 0.9500
C4 C5 1.501(4)
C5 H5 1.0000
C5 C6 1.594(3)
C5 C8 1.528(3)
C6 C9 1.533(3)
C6 C17 1.540(3)
C7 C8 1.495(4)
C8 H8A 0.9900
C8 H8B 0.9900
C9 H9 1.0000
C9 C10 1.530(3)
C10 H10A 0.9900
C10 H10B 0.9900
C10 C11 1.513(4)
C11 C12 1.392(4)
C11 C16 1.395(4)
C12 H12 0.9500
C12 C13 1.393(4)
C13 H13 0.9500
C13 C14 1.389(4)
C14 H14 0.9500
C14 C15 1.381(4)
C15 H15 0.9500
C15 C16 1.392(4)
C16 H16 0.9500
C18 C19 1.515(4)
C18 C20 1.520(4)
C18 C21 1.509(4)
C19 H19A 0.9800
C19 H19B 0.9800
C19 H19C 0.9800
C20 H20A 0.9800
C20 H20B 0.9800
C20 H20C 0.9800
C21 H21A 0.9800
C21 H21B 0.9800
C21 H21C 0.9800

loop_
_geom_torsion_atom_site_label_1
_geom_torsion_atom_site_label_2
_geom_torsion_atom_site_label_3
_geom_torsion_atom_site_label_4
_geom_torsion
Cl1 C9 C10 C11 71.3(2)
S1 C4 C5 C6 65.6(3)
S1 C4 C5 C8 -174.16(18)
O1 C6 C9 Cl1 70.80(19)
O1 C6 C9 C10 -49.9(2)
O1 C6 C17 O3 6.7(3)
O1 C6 C17 O4 -177.56(18)
O1 C7 C8 C5 10.0(3)
O2 C7 C8 C5 -171.7(3)
C1 C2 C3 S1 1.5(3)
C1 C4 C5 C6 -116.9(3)
C1 C4 C5 C8 3.4(3)
C2 C1 C4 S1 0.8(3)
C2 C1 C4 C5 -176.9(2)
C3 S1 C4 C1 -0.05(19)
C3 S1 C4 C5 177.9(2)
C4 S1 C3 C2 -0.8(2)
C4 C1 C2 C3 -1.5(3)
C4 C5 C6 O1 134.7(2)
C4 C5 C6 C9 14.6(3)
C4 C5 C6 C17 -112.2(2)
C4 C5 C8 C7 -138.8(2)
C5 C6 C9 Cl1 -170.58(15)
C5 C6 C9 C10 68.8(2)
C5 C6 C17 O3 -106.5(2)
C5 C6 C17 O4 69.2(2)
C6 O1 C7 O2 177.2(2)
C6 O1 C7 C8 -4.4(3)
C6 C5 C8 C7 -10.9(3)
C6 C9 C10 C11 -167.8(2)
C7 O1 C6 C5 -2.9(2)
C7 O1 C6 C9 121.0(2)
C7 O1 C6 C17 -117.3(2)
C8 C5 C6 O1 8.6(2)
C8 C5 C6 C9 -111.6(2)
C8 C5 C6 C17 121.7(2)
C9 C6 C17 O3 125.7(2)
C9 C6 C17 O4 -58.6(2)
C9 C10 C11 C12 72.5(3)
C9 C10 C11 C16 -109.5(2)
C10 C11 C12 C13 178.3(2)
C10 C11 C16 C15 -177.0(2)
C11 C12 C13 C14 -1.0(4)
C12 C11 C16 C15 1.1(4)
C12 C13 C14 C15 0.3(4)
C13 C14 C15 C16 1.1(4)
C14 C15 C16 C11 -1.8(4)
C16 C11 C12 C13 0.3(4)
C17 O4 C18 C19 -58.3(3)
C17 O4 C18 C20 65.7(3)
C17 O4 C18 C21 -176.3(2)
C17 C6 C9 Cl1 -46.5(2)
C17 C6 C9 C10 -167.13(18)
C18 O4 C17 O3 6.8(4)
C18 O4 C17 C6 -168.7(2)
